data_4105809
loop_
_publ_author_name
'Sibo Lin'
'Michael W. Day'
'Theodor Agapie'

_publ_section_title
;
 Nickel Hydrides Supported by a Non-Innocent Diphosphine Arene Pincer:
 Mechanistic Studies of Nickel-Arene H-Migration and Partial Arene
 Hydrogenation
;
_journal_name_full 'Journal of the American Chemical Society'
_journal_page_first 3828
_journal_page_last 3831
_journal_paper_doi 10.1021/ja200368y
_journal_volume 133
_journal_year 2011
_chemical_formula_moiety 'C32 H12 B F24, C30 H41 Ni P2'
_chemical_formula_sum 'C62 H53 B F24 Ni P2'
_chemical_formula_weight 1385.50
_chemical_name_systematic
;
 ?
;
_space_group_IT_number 14
_symmetry_cell_setting monoclinic
_symmetry_space_group_name_Hall '-P 2ybc'
_symmetry_space_group_name_H-M 'P 1 21/c 1'
_atom_sites_solution_hydrogens geom
_atom_sites_solution_primary direct
_atom_sites_solution_secondary difmap
_audit_creation_method SHELXL-97
_cell_angle_alpha 90.00
_cell_angle_beta 116.405(2)
_cell_angle_gamma 90.00
_cell_formula_units_Z 4
_cell_length_a 18.8883(8)
_cell_length_b 18.2168(8)
_cell_length_c 19.5092(8)
_cell_measurement_reflns_used 9404
_cell_measurement_temperature 100(2)
_cell_measurement_theta_max 24.50
_cell_measurement_theta_min 2.24
_cell_volume 6012.5(5)
_computing_cell_refinement 'Bruker SAINT-Plus v7.66A'
_computing_data_collection 'Bruker APEX2 v2009.7-0'
_computing_data_reduction 'Bruker SAINT-Plus v7.66A'
_computing_molecular_graphics 'Bruker XP v5.1'
_computing_publication_material 'Bruker XCIF 2008'
_computing_structure_refinement 'SHELXL-97 (Sheldrick, 2008)'
_computing_structure_solution 'SHELXS-97 (Sheldrick, 2008)'
_diffrn_ambient_temperature 100(2)
_diffrn_measured_fraction_theta_full 0.940
_diffrn_measured_fraction_theta_max 0.940
_diffrn_measurement_device_type 'Bruker KAPPA APEX II'
_diffrn_measurement_method '\w scans; 11 settings'
_diffrn_radiation_monochromator graphite
_diffrn_radiation_source 'fine-focus sealed tube'
_diffrn_radiation_type MoK\a
_diffrn_radiation_wavelength 0.71073
_diffrn_reflns_av_R_equivalents 0.0697
_diffrn_reflns_av_sigmaI/netI 0.0652
_diffrn_reflns_limit_h_max 26
_diffrn_reflns_limit_h_min -25
_diffrn_reflns_limit_k_max 25
_diffrn_reflns_limit_k_min -25
_diffrn_reflns_limit_l_max 27
_diffrn_reflns_limit_l_min -27
_diffrn_reflns_number 162138
_diffrn_reflns_theta_full 30.56
_diffrn_reflns_theta_max 30.56
_diffrn_reflns_theta_min 2.09
_exptl_absorpt_coefficient_mu 0.491
_exptl_absorpt_correction_T_max 0.9389
_exptl_absorpt_correction_T_min 0.8789
_exptl_absorpt_correction_type none
_exptl_crystal_colour Red
_exptl_crystal_density_diffrn 1.531
_exptl_crystal_description Block
_exptl_crystal_F_000 2816
_exptl_crystal_size_max 0.27
_exptl_crystal_size_mid 0.22
_exptl_crystal_size_min 0.13
_refine_diff_density_max 1.347
_refine_diff_density_min -0.734
_refine_diff_density_rms 0.066
_refine_ls_extinction_method none
_refine_ls_goodness_of_fit_ref 1.700
_refine_ls_hydrogen_treatment Riding
_refine_ls_matrix_type 'Full matrix'
_refine_ls_number_parameters 917
_refine_ls_number_reflns 17311
_refine_ls_number_restraints 0
_refine_ls_restrained_S_all 1.700
_refine_ls_R_factor_all 0.0911
_refine_ls_R_factor_gt 0.0479
_refine_ls_shift/su_max 0.001
_refine_ls_shift/su_mean 0.000
_refine_ls_structure_factor_coef Fsqd
_refine_ls_weighting_details w=1/s^2^(Fo^2^)
_refine_ls_weighting_scheme sigma
_refine_ls_wR_factor_gt 0.0568
_refine_ls_wR_factor_ref 0.0586
_reflns_number_gt 10822
_reflns_number_total 17311
_reflns_threshold_expression >2sigma(I)
_cod_data_source_file ja200368y_si_005.cif
_cod_data_source_block sbl15
_cod_depositor_comments
;
The following automatic conversions were performed:

'_atom_sites_solution_primary' value 'direct methods' was changed to
'direct'.

'_atom_sites_solution_secondary' value 'Difference Fourier map' was
changed to 'difmap'.

'_atom_sites_solution_hydrogens' value 'Geometric positions' was
changed to 'geom'.

Automatic conversion script
Id: cif_fix_values 6452 2018-10-05 10:23:21Z andrius 
;
_cod_original_cell_volume 6012.5(4)
_cod_database_code 4105809

loop_
_symmetry_equiv_pos_as_xyz
'x, y, z'
'-x, y+1/2, -z+1/2'
'-x, -y, -z'
'x, -y-1/2, z-1/2'

loop_
_atom_site_label
_atom_site_type_symbol
_atom_site_fract_x
_atom_site_fract_y
_atom_site_fract_z
_atom_site_U_iso_or_equiv
_atom_site_adp_type
_atom_site_occupancy
_atom_site_symmetry_multiplicity
_atom_site_calc_flag
_atom_site_refinement_flags
_atom_site_disorder_assembly
_atom_site_disorder_group
Ni1 Ni 0.252007(13) 0.731453(12) 0.317339(13) 0.02197(6) Uani 1 1 d . . .
P1 P 0.34048(3) 0.68755(3) 0.28389(3) 0.02550(12) Uani 1 1 d . A .
P2 P 0.28121(3) 0.83073(2) 0.39068(3) 0.02015(11) Uani 1 1 d . A .
C1 C 0.2992(6) 0.6001(5) 0.2278(6) 0.0226(15) Uani 0.706(6) 1 d P A 1
C2 C 0.3446(5) 0.5665(4) 0.1927(4) 0.0253(12) Uani 0.706(6) 1 d P A 1
H2 H 0.3889 0.5916 0.1933 0.030 Uiso 0.706(6) 1 calc PR A 1
C3 C 0.3246(3) 0.5002(2) 0.1595(2) 0.0316(10) Uani 0.706(6) 1 d P A 1
H3 H 0.3548 0.4779 0.1371 0.038 Uiso 0.706(6) 1 calc PR A 1
C4 C 0.2592(3) 0.46482(19) 0.15849(19) 0.0336(10) Uani 0.706(6) 1 d P A 1
H4 H 0.2461 0.4170 0.1371 0.040 Uiso 0.706(6) 1 calc PR A 1
C5 C 0.2127(2) 0.4976(2) 0.1878(2) 0.0317(10) Uani 0.706(6) 1 d P A 1
H5 H 0.1671 0.4735 0.1855 0.038 Uiso 0.706(6) 1 calc PR A 1
C6 C 0.2344(3) 0.5683(3) 0.2215(2) 0.0257(10) Uani 0.706(6) 1 d P A 1
C7 C 0.1787(2) 0.6031(2) 0.25012(19) 0.0276(9) Uani 0.706(6) 1 d P A 1
H7 H 0.1292 0.5731 0.2289 0.033 Uiso 0.706(6) 1 calc PR A 1
C8 C 0.2099(3) 0.6020(2) 0.3341(2) 0.0268(10) Uani 0.706(6) 1 d P A 1
H8 H 0.2410 0.5610 0.3611 0.032 Uiso 0.706(6) 1 calc PR A 1
C9 C 0.1969(2) 0.6561(2) 0.3752(2) 0.0238(8) Uani 0.706(6) 1 d P A 1
H9 H 0.2145 0.6497 0.4287 0.029 Uiso 0.706(6) 1 calc PR A 1
C10 C 0.1567(2) 0.72321(16) 0.33886(17) 0.0217(8) Uani 0.706(6) 1 d P A 1
C11 C 0.1298(3) 0.7308(3) 0.2590(3) 0.0241(10) Uani 0.706(6) 1 d P A 1
H11 H 0.1004 0.7758 0.2317 0.029 Uiso 0.706(6) 1 calc PR A 1
C12 C 0.1553(3) 0.6799(2) 0.2217(3) 0.0224(10) Uani 0.706(6) 1 d P A 1
H12 H 0.1581 0.6945 0.1762 0.027 Uiso 0.706(6) 1 calc PR A 1
C13 C 0.1453(3) 0.7795(3) 0.3891(3) 0.0213(10) Uani 0.706(6) 1 d P A 1
C14 C 0.08311(18) 0.7753(2) 0.4088(2) 0.0269(9) Uani 0.706(6) 1 d P A 1
H14 H 0.0430 0.7393 0.3858 0.032 Uiso 0.706(6) 1 calc PR A 1
C15 C 0.0795(2) 0.8240(2) 0.4623(2) 0.0299(10) Uani 0.706(6) 1 d P A 1
H15 H 0.0366 0.8212 0.4752 0.036 Uiso 0.706(6) 1 calc PR A 1
C16 C 0.1376(2) 0.8759(2) 0.4966(2) 0.0261(9) Uani 0.706(6) 1 d P A 1
H16 H 0.1359 0.9089 0.5336 0.031 Uiso 0.706(6) 1 calc PR A 1
C17 C 0.1991(3) 0.8789(3) 0.4756(3) 0.0258(11) Uani 0.706(6) 1 d P A 1
H17 H 0.2395 0.9146 0.4989 0.031 Uiso 0.706(6) 1 calc PR A 1
C18 C 0.2035(5) 0.8309(3) 0.4212(4) 0.0180(12) Uani 0.706(6) 1 d P A 1
C1B C 0.3068(15) 0.6110(12) 0.2322(14) 0.018(4) Uiso 0.294(6) 1 d P A 2
C2B C 0.3347(13) 0.5635(12) 0.2024(12) 0.040(6) Uiso 0.294(6) 1 d P A 2
H2B H 0.3850 0.5743 0.2047 0.047 Uiso 0.294(6) 1 calc PR A 2
C3B C 0.2966(7) 0.4921(7) 0.1637(7) 0.034(3) Uiso 0.294(6) 1 d P A 2
H3B H 0.3193 0.4611 0.1396 0.040 Uiso 0.294(6) 1 calc PR A 2
C4B C 0.2278(8) 0.4759(7) 0.1661(7) 0.037(3) Uiso 0.294(6) 1 d P A 2
H4B H 0.2028 0.4308 0.1438 0.044 Uiso 0.294(6) 1 calc PR A 2
C5B C 0.1911(6) 0.5202(5) 0.1988(5) 0.034(3) Uiso 0.294(6) 1 d P A 2
H5B H 0.1425 0.5052 0.1978 0.041 Uiso 0.294(6) 1 calc PR A 2
C6B C 0.2240(7) 0.5843(6) 0.2318(6) 0.015(3) Uiso 0.294(6) 1 d P A 2
C7B C 0.1933(5) 0.6379(5) 0.2684(5) 0.021(2) Uiso 0.294(6) 1 d P A 2
C8B C 0.2037(7) 0.6229(6) 0.3470(7) 0.021(3) Uiso 0.294(6) 1 d P A 2
H8B H 0.2320 0.5807 0.3739 0.025 Uiso 0.294(6) 1 calc PR A 2
C9B C 0.1736(6) 0.6684(6) 0.3793(6) 0.025(3) Uiso 0.294(6) 1 d P A 2
H9B H 0.1839 0.6582 0.4307 0.030 Uiso 0.294(6) 1 calc PR A 2
C10B C 0.1259(6) 0.7327(4) 0.3439(4) 0.025(2) Uiso 0.294(6) 1 d P A 2
H10B H 0.0705 0.7155 0.3279 0.030 Uiso 0.294(6) 1 calc PR A 2
C11B C 0.1279(8) 0.7497(8) 0.2712(8) 0.028(4) Uiso 0.294(6) 1 d P A 2
H11B H 0.1139 0.7978 0.2508 0.033 Uiso 0.294(6) 1 calc PR A 2
C12B C 0.1489(8) 0.7001(7) 0.2319(8) 0.025(3) Uiso 0.294(6) 1 d P A 2
H12B H 0.1333 0.7076 0.1789 0.030 Uiso 0.294(6) 1 calc PR A 2
C13B C 0.1353(9) 0.7938(7) 0.3972(8) 0.021(3) Uiso 0.294(6) 1 d P A 2
C14B C 0.0838(6) 0.8009(6) 0.4319(6) 0.024(3) Uiso 0.294(6) 1 d P A 2
H14B H 0.0391 0.7695 0.4162 0.029 Uiso 0.294(6) 1 calc PR A 2
C15B C 0.0971(6) 0.8510(6) 0.4865(6) 0.034(3) Uiso 0.294(6) 1 d P A 2
H15B H 0.0616 0.8540 0.5088 0.041 Uiso 0.294(6) 1 calc PR A 2
C16B C 0.1598(6) 0.8978(5) 0.5112(6) 0.029(3) Uiso 0.294(6) 1 d P A 2
H16B H 0.1667 0.9331 0.5495 0.034 Uiso 0.294(6) 1 calc PR A 2
C17B C 0.2123(7) 0.8945(6) 0.4816(7) 0.007(2) Uiso 0.294(6) 1 d P A 2
H17B H 0.2562 0.9271 0.4999 0.008 Uiso 0.294(6) 1 calc PR A 2
C18B C 0.2029(11) 0.8455(8) 0.4266(11) 0.006(3) Uiso 0.294(6) 1 d P A 2
C19 C 0.43447(10) 0.65887(10) 0.36416(11) 0.0323(5) Uani 1 1 d . . .
H19 H 0.4555 0.7028 0.3980 0.039 Uiso 1 1 calc R A .
C20 C 0.41888(11) 0.60010(10) 0.41194(11) 0.0431(6) Uani 1 1 d . A .
H20A H 0.3972 0.5561 0.3807 0.065 Uiso 1 1 calc R . .
H20B H 0.3810 0.6189 0.4293 0.065 Uiso 1 1 calc R . .
H20C H 0.4685 0.5877 0.4564 0.065 Uiso 1 1 calc R . .
C21 C 0.50000(11) 0.63379(12) 0.34316(12) 0.0539(7) Uani 1 1 d . A .
H21A H 0.5496 0.6282 0.3899 0.081 Uiso 1 1 calc R . .
H21B H 0.5069 0.6705 0.3099 0.081 Uiso 1 1 calc R . .
H21C H 0.4853 0.5866 0.3163 0.081 Uiso 1 1 calc R . .
C22 C 0.36527(11) 0.74349(10) 0.21921(11) 0.0331(5) Uani 1 1 d . . .
H22 H 0.3963 0.7123 0.2000 0.040 Uiso 1 1 calc R A .
C23 C 0.41619(12) 0.81019(10) 0.26067(12) 0.0513(6) Uani 1 1 d . A .
H23A H 0.4309 0.8372 0.2255 0.077 Uiso 1 1 calc R . .
H23B H 0.4641 0.7934 0.3048 0.077 Uiso 1 1 calc R . .
H23C H 0.3860 0.8425 0.2782 0.077 Uiso 1 1 calc R . .
C24 C 0.28942(12) 0.76759(10) 0.15063(11) 0.0432(6) Uani 1 1 d . A .
H24A H 0.2558 0.7943 0.1686 0.065 Uiso 1 1 calc R . .
H24B H 0.2611 0.7243 0.1216 0.065 Uiso 1 1 calc R . .
H24C H 0.3026 0.7997 0.1177 0.065 Uiso 1 1 calc R . .
C25 C 0.37241(9) 0.83758(9) 0.48113(9) 0.0222(4) Uani 1 1 d . . .
H25 H 0.3658 0.8787 0.5117 0.027 Uiso 1 1 calc R A .
C26 C 0.44472(10) 0.85391(9) 0.46829(10) 0.0280(5) Uani 1 1 d . A .
H26A H 0.4927 0.8482 0.5166 0.042 Uiso 1 1 calc R . .
H26B H 0.4416 0.9043 0.4497 0.042 Uiso 1 1 calc R . .
H26C H 0.4464 0.8197 0.4303 0.042 Uiso 1 1 calc R . .
C27 C 0.38300(10) 0.76658(10) 0.52617(10) 0.0341(5) Uani 1 1 d . A .
H27A H 0.3929 0.7259 0.4987 0.051 Uiso 1 1 calc R . .
H27B H 0.3350 0.7565 0.5319 0.051 Uiso 1 1 calc R . .
H27C H 0.4280 0.7717 0.5768 0.051 Uiso 1 1 calc R . .
C28 C 0.27638(10) 0.91805(9) 0.34068(9) 0.0217(4) Uani 1 1 d . . .
H28 H 0.3269 0.9220 0.3361 0.026 Uiso 1 1 calc R A .
C29 C 0.27100(10) 0.98701(9) 0.38288(10) 0.0295(5) Uani 1 1 d . A .
H29A H 0.2741 1.0307 0.3550 0.044 Uiso 1 1 calc R . .
H29B H 0.3148 0.9874 0.4346 0.044 Uiso 1 1 calc R . .
H29C H 0.2206 0.9871 0.3860 0.044 Uiso 1 1 calc R . .
C30 C 0.20999(10) 0.91700(9) 0.25925(10) 0.0318(5) Uani 1 1 d . A .
H30A H 0.1590 0.9128 0.2608 0.048 Uiso 1 1 calc R . .
H30B H 0.2171 0.8750 0.2316 0.048 Uiso 1 1 calc R . .
H30C H 0.2112 0.9626 0.2331 0.048 Uiso 1 1 calc R . .
B1 B 0.20348(12) 0.19703(11) 0.14959(11) 0.0212(5) Uani 1 1 d . B 2
F1 F 0.42621(6) 0.04459(6) 0.38426(6) 0.0367(3) Uani 1 1 d . B 2
F2 F 0.50371(6) 0.09825(6) 0.34672(6) 0.0356(3) Uani 1 1 d . B 2
F3 F 0.48750(6) -0.01843(6) 0.33442(6) 0.0502(4) Uani 1 1 d . B 2
F4 F 0.34866(14) -0.07749(9) 0.06827(9) 0.0608(6) Uani 0.863(3) 1 d P B 1
F5 F 0.33250(14) 0.02078(8) 0.00558(9) 0.0603(6) Uani 0.863(3) 1 d P B 1
F6 F 0.23309(9) -0.03231(14) 0.00368(13) 0.0913(9) Uani 0.863(3) 1 d P B 1
F4B F 0.2581(6) -0.0754(5) 0.0470(5) 0.036(3) Uiso 0.137(3) 1 d P B 2
F5B F 0.3681(8) -0.0460(7) 0.0588(8) 0.060(4) Uiso 0.137(3) 1 d P B 2
F6B F 0.2749(7) 0.0111(5) -0.0100(6) 0.036(3) Uiso 0.137(3) 1 d P B 2
F7 F 0.44852(9) 0.31307(9) 0.40782(15) 0.0910(9) Uani 0.863(3) 1 d P B 1
F8 F 0.42340(15) 0.3856(2) 0.31607(12) 0.1291(13) Uani 0.863(3) 1 d P B 1
F9 F 0.40273(10) 0.41663(11) 0.40912(14) 0.1009(10) Uani 0.863(3) 1 d P B 1
F7B F 0.4325(9) 0.3561(10) 0.4303(8) 0.092(5) Uiso 0.137(3) 1 d P B 2
F8B F 0.4105(7) 0.4228(6) 0.3435(8) 0.048(4) Uiso 0.137(3) 1 d P B 2
F9B F 0.4591(5) 0.3305(5) 0.3393(6) 0.037(3) Uiso 0.137(3) 1 d P B 2
F10 F 0.10014(9) 0.27226(8) 0.36189(8) 0.0802(5) Uani 1 1 d . . .
F11 F 0.14558(8) 0.38111(8) 0.39464(7) 0.0802(5) Uani 1 1 d . . .
F12 F 0.05723(7) 0.35914(6) 0.28074(6) 0.0512(3) Uani 1 1 d . . .
F13 F 0.38616(7) 0.37433(7) 0.03702(8) 0.0650(4) Uani 1 1 d . . .
F14 F 0.38666(7) 0.25808(6) 0.01882(7) 0.0585(4) Uani 1 1 d . . .
F15 F 0.32211(7) 0.32972(6) -0.07473(7) 0.0499(3) Uani 1 1 d . . .
F16 F 0.05880(6) 0.43955(5) 0.01109(6) 0.0382(3) Uani 1 1 d . . .
F17 F 0.00790(6) 0.36924(5) -0.08731(6) 0.0385(3) Uani 1 1 d . . .
F18 F 0.08577(6) 0.45718(5) -0.08392(6) 0.0393(3) Uani 1 1 d . . .
F19 F 0.06370(7) 0.00785(6) 0.26000(6) 0.0512(3) Uani 1 1 d . . .
F20 F -0.00117(6) 0.10575(6) 0.25508(6) 0.0399(3) Uani 1 1 d . . .
F21 F -0.06036(7) 0.01407(6) 0.18324(6) 0.0469(3) Uani 1 1 d . . .
F22 F -0.02903(7) 0.09773(6) -0.10725(6) 0.0494(3) Uani 1 1 d . . .
F23 F -0.11752(7) 0.05622(7) -0.07940(6) 0.0658(4) Uani 1 1 d . . .
F24 F -0.10272(7) 0.17180(7) -0.08578(6) 0.0730(5) Uani 1 1 d . . .
C41 C 0.26886(10) 0.13121(9) 0.16816(9) 0.0189(4) Uani 1 1 d . . .
C42 C 0.32956(10) 0.11368(9) 0.23989(10) 0.0207(4) Uani 1 1 d . B .
H42 H 0.3353 0.1420 0.2830 0.025 Uiso 1 1 calc R . .
C43 C 0.38218(10) 0.05604(9) 0.25063(10) 0.0200(4) Uani 1 1 d . . .
C44 C 0.37587(10) 0.01308(9) 0.19013(10) 0.0225(4) Uani 1 1 d . B .
H44 H 0.4120 -0.0258 0.1974 0.027 Uiso 1 1 calc R . .
C45 C 0.31525(10) 0.02816(9) 0.11829(10) 0.0216(4) Uani 1 1 d . . .
C46 C 0.26376(10) 0.08567(9) 0.10801(10) 0.0232(4) Uani 1 1 d . B .
H46 H 0.2231 0.0948 0.0580 0.028 Uiso 1 1 calc R . .
C47 C 0.44862(11) 0.04463(10) 0.32789(11) 0.0281(5) Uani 1 1 d . B .
C48 C 0.30677(13) -0.01602(11) 0.05091(12) 0.0334(5) Uani 1 1 d . B .
C49 C 0.22276(11) 0.25028(9) 0.22387(10) 0.0243(5) Uani 1 1 d . . .
C50 C 0.29730(11) 0.28339(9) 0.26222(10) 0.0295(5) Uani 1 1 d . B .
H50 H 0.3366 0.2730 0.2457 0.035 Uiso 1 1 calc R . .
C51 C 0.31556(12) 0.33073(10) 0.32348(11) 0.0350(5) Uani 1 1 d . . .
C52 C 0.26029(13) 0.34765(10) 0.34967(11) 0.0415(6) Uani 1 1 d . B .
H52 H 0.2734 0.3792 0.3924 0.050 Uiso 1 1 calc R . .
C53 C 0.18587(12) 0.31758(10) 0.31217(11) 0.0351(5) Uani 1 1 d . . .
C54 C 0.16825(11) 0.27019(10) 0.25060(10) 0.0292(5) Uani 1 1 d . B .
H54 H 0.1164 0.2504 0.2256 0.035 Uiso 1 1 calc R . .
C55 C 0.39697(15) 0.36107(14) 0.36283(15) 0.0540(7) Uani 1 1 d . B .
C56 C 0.12341(14) 0.33281(12) 0.33778(13) 0.0464(6) Uani 1 1 d . B .
C57 C 0.20534(10) 0.25270(9) 0.08440(9) 0.0204(4) Uani 1 1 d . . .
C58 C 0.26837(10) 0.25864(9) 0.06541(10) 0.0235(4) Uani 1 1 d . B .
H58 H 0.3120 0.2262 0.0889 0.028 Uiso 1 1 calc R . .
C59 C 0.26953(10) 0.31014(10) 0.01346(10) 0.0245(4) Uani 1 1 d . . .
C60 C 0.20668(10) 0.35800(9) -0.02281(10) 0.0245(4) Uani 1 1 d . B .
H60 H 0.2069 0.3927 -0.0591 0.029 Uiso 1 1 calc R . .
C61 C 0.14399(10) 0.35390(9) -0.00495(10) 0.0200(4) Uani 1 1 d . . .
C62 C 0.14362(10) 0.30306(9) 0.04756(9) 0.0201(4) Uani 1 1 d . B .
H62 H 0.0998 0.3022 0.0592 0.024 Uiso 1 1 calc R . .
C63 C 0.34021(12) 0.31759(11) -0.00152(13) 0.0366(5) Uani 1 1 d . B .
C64 C 0.07488(11) 0.40500(10) -0.04130(11) 0.0275(5) Uani 1 1 d . B .
C65 C 0.11863(10) 0.15529(9) 0.12087(9) 0.0196(4) Uani 1 1 d . . .
C66 C 0.09798(10) 0.11952(9) 0.17316(10) 0.0225(4) Uani 1 1 d . B .
H66 H 0.1343 0.1203 0.2259 0.027 Uiso 1 1 calc R . .
C67 C 0.02677(10) 0.08320(9) 0.15079(10) 0.0227(4) Uani 1 1 d . . .
C68 C -0.02669(10) 0.07876(9) 0.07440(10) 0.0250(5) Uani 1 1 d . B .
H68 H -0.0757 0.0540 0.0589 0.030 Uiso 1 1 calc R . .
C69 C -0.00721(10) 0.11109(9) 0.02123(10) 0.0225(4) Uani 1 1 d . . .
C70 C 0.06369(10) 0.14872(9) 0.04399(10) 0.0214(4) Uani 1 1 d . B .
H70 H 0.0753 0.1708 0.0060 0.026 Uiso 1 1 calc R . .
C71 C 0.00737(12) 0.05205(11) 0.21145(11) 0.0319(5) Uani 1 1 d . B .
C72 C -0.06386(12) 0.10916(11) -0.06158(12) 0.0328(5) Uani 1 1 d . B .

loop_
_atom_site_aniso_label
_atom_site_aniso_U_11
_atom_site_aniso_U_22
_atom_site_aniso_U_33
_atom_site_aniso_U_23
_atom_site_aniso_U_13
_atom_site_aniso_U_12
Ni1 0.01954(13) 0.02265(13) 0.02521(14) -0.00706(11) 0.01129(11) -0.00322(11)
P1 0.0301(3) 0.0191(3) 0.0339(3) -0.0054(2) 0.0202(3) -0.0015(2)
P2 0.0197(3) 0.0217(3) 0.0213(3) -0.0038(2) 0.0111(2) -0.0025(2)
C1 0.025(3) 0.012(3) 0.023(3) -0.007(2) 0.004(2) -0.006(2)
C2 0.028(3) 0.027(2) 0.024(3) -0.0086(18) 0.015(2) 0.0021(16)
C3 0.033(3) 0.031(2) 0.035(2) -0.0156(15) 0.0196(19) -0.0072(18)
C4 0.036(3) 0.032(2) 0.038(2) -0.0180(15) 0.021(2) -0.0098(18)
C5 0.025(2) 0.040(3) 0.035(2) -0.0083(18) 0.0171(18) -0.0089(18)
C6 0.028(2) 0.033(2) 0.022(2) -0.0019(17) 0.0161(16) 0.0076(18)
C7 0.0309(19) 0.024(2) 0.034(2) 0.0019(16) 0.0199(16) -0.0008(15)
C8 0.038(2) 0.021(2) 0.031(2) -0.0021(18) 0.0235(18) -0.0003(17)
C9 0.025(2) 0.021(2) 0.028(2) 0.0037(15) 0.0147(18) -0.0007(17)
C10 0.0156(17) 0.0213(16) 0.0333(19) -0.0074(14) 0.0155(15) -0.0040(13)
C11 0.0129(18) 0.030(3) 0.025(2) 0.003(2) 0.0046(16) 0.0008(19)
C12 0.021(2) 0.025(2) 0.022(2) -0.0059(19) 0.0106(15) -0.0064(18)
C13 0.017(2) 0.023(2) 0.024(2) 0.0041(19) 0.0091(17) 0.0059(18)
C14 0.0236(17) 0.0248(19) 0.037(2) -0.0103(17) 0.0173(15) -0.0061(15)
C15 0.0234(19) 0.034(2) 0.041(3) -0.009(2) 0.0226(19) -0.0070(17)
C16 0.029(2) 0.024(2) 0.029(2) -0.0077(17) 0.0162(19) -0.0025(19)
C17 0.023(3) 0.022(3) 0.030(2) -0.006(2) 0.0099(19) -0.0098(19)
C18 0.024(2) 0.014(3) 0.018(2) -0.005(2) 0.0107(15) 0.002(2)
C19 0.0264(12) 0.0314(12) 0.0370(13) -0.0171(10) 0.0121(10) -0.0042(10)
C20 0.0402(13) 0.0349(13) 0.0364(13) -0.0019(11) 0.0010(11) 0.0088(11)
C21 0.0270(13) 0.0686(17) 0.0572(16) -0.0257(13) 0.0106(12) 0.0041(12)
C22 0.0460(13) 0.0264(11) 0.0431(13) -0.0076(10) 0.0343(11) -0.0036(10)
C23 0.0782(17) 0.0368(13) 0.0636(16) -0.0146(12) 0.0538(14) -0.0261(13)
C24 0.0694(16) 0.0329(12) 0.0452(14) 0.0036(11) 0.0418(13) 0.0047(12)
C25 0.0190(10) 0.0262(11) 0.0220(10) -0.0052(9) 0.0096(9) 0.0001(9)
C26 0.0204(11) 0.0328(11) 0.0294(11) -0.0018(9) 0.0099(9) -0.0015(9)
C27 0.0302(11) 0.0421(12) 0.0296(12) 0.0045(10) 0.0130(10) -0.0002(10)
C28 0.0223(10) 0.0209(10) 0.0240(11) -0.0033(8) 0.0121(9) -0.0016(8)
C29 0.0307(12) 0.0243(11) 0.0358(12) -0.0048(9) 0.0168(10) -0.0023(9)
C30 0.0355(12) 0.0251(11) 0.0301(12) -0.0014(9) 0.0103(10) 0.0064(9)
B1 0.0204(12) 0.0232(12) 0.0166(12) -0.0013(10) 0.0051(10) -0.0002(10)
F1 0.0353(7) 0.0481(7) 0.0247(6) 0.0095(5) 0.0115(5) -0.0048(6)
F2 0.0246(6) 0.0453(7) 0.0317(7) -0.0037(5) 0.0079(5) -0.0131(6)
F3 0.0475(8) 0.0381(7) 0.0420(8) -0.0010(6) -0.0008(6) 0.0199(6)
F4 0.1209(17) 0.0278(10) 0.0406(10) 0.0057(8) 0.0421(11) 0.0318(11)
F5 0.1143(18) 0.0431(10) 0.0465(10) -0.0074(8) 0.0565(11) -0.0130(10)
F6 0.0362(11) 0.137(2) 0.0877(16) -0.0902(16) 0.0156(11) -0.0196(12)
F7 0.0306(10) 0.0413(11) 0.145(2) 0.0085(13) -0.0122(11) 0.0067(8)
F8 0.0894(19) 0.220(4) 0.0545(16) -0.0255(19) 0.0109(13) -0.108(2)
F9 0.0589(12) 0.0617(13) 0.132(2) -0.0726(13) -0.0030(12) -0.0077(10)
F10 0.1153(12) 0.0671(10) 0.0977(11) 0.0324(9) 0.0829(10) 0.0448(10)
F11 0.0748(10) 0.1053(12) 0.0461(9) -0.0366(8) 0.0139(8) 0.0321(9)
F12 0.0538(8) 0.0536(8) 0.0406(8) -0.0032(6) 0.0159(7) 0.0212(7)
F13 0.0446(8) 0.0670(9) 0.1001(11) -0.0305(8) 0.0471(8) -0.0283(7)
F14 0.0476(8) 0.0519(8) 0.0982(11) 0.0322(8) 0.0525(8) 0.0236(7)
F15 0.0617(8) 0.0469(8) 0.0650(9) 0.0117(7) 0.0497(7) 0.0075(7)
F16 0.0367(7) 0.0343(7) 0.0431(7) -0.0012(6) 0.0174(6) 0.0128(6)
F17 0.0225(6) 0.0373(7) 0.0411(7) 0.0025(6) 0.0010(6) -0.0031(5)
F18 0.0357(7) 0.0305(6) 0.0463(7) 0.0166(6) 0.0134(6) 0.0035(5)
F19 0.0557(8) 0.0578(8) 0.0570(8) 0.0362(7) 0.0406(7) 0.0350(7)
F20 0.0485(7) 0.0404(7) 0.0448(7) 0.0055(6) 0.0334(6) 0.0096(6)
F21 0.0489(8) 0.0395(7) 0.0651(9) 0.0091(6) 0.0370(7) -0.0060(6)
F22 0.0431(8) 0.0698(9) 0.0286(7) -0.0051(6) 0.0100(6) -0.0060(7)
F23 0.0528(8) 0.0881(10) 0.0408(8) -0.0044(7) 0.0066(7) -0.0460(8)
F24 0.0751(10) 0.0562(9) 0.0408(8) -0.0076(7) -0.0165(7) 0.0361(8)
C41 0.0181(10) 0.0184(10) 0.0181(10) -0.0010(8) 0.0062(8) -0.0054(8)
C42 0.0216(10) 0.0209(10) 0.0216(11) -0.0036(8) 0.0113(9) -0.0069(8)
C43 0.0194(10) 0.0190(10) 0.0204(11) 0.0028(8) 0.0078(9) -0.0060(8)
C44 0.0232(11) 0.0172(10) 0.0299(12) 0.0018(9) 0.0145(9) -0.0021(8)
C45 0.0263(11) 0.0172(10) 0.0234(11) -0.0027(8) 0.0129(9) -0.0052(8)
C46 0.0218(10) 0.0230(10) 0.0200(10) 0.0001(9) 0.0050(9) -0.0048(9)
C47 0.0268(12) 0.0261(11) 0.0290(12) 0.0005(9) 0.0101(10) -0.0002(10)
C48 0.0360(14) 0.0318(13) 0.0311(13) 0.0006(11) 0.0138(12) 0.0059(11)
C49 0.0276(11) 0.0209(11) 0.0180(10) 0.0038(8) 0.0043(9) 0.0048(9)
C50 0.0309(12) 0.0225(11) 0.0256(11) 0.0010(9) 0.0041(10) 0.0024(9)
C51 0.0343(13) 0.0228(11) 0.0247(12) -0.0015(9) -0.0079(10) -0.0010(10)
C52 0.0545(16) 0.0263(12) 0.0265(12) -0.0062(10) 0.0025(12) 0.0151(11)
C53 0.0442(14) 0.0314(12) 0.0208(11) -0.0015(10) 0.0064(11) 0.0144(11)
C54 0.0327(12) 0.0259(11) 0.0213(11) -0.0012(9) 0.0052(9) 0.0057(10)
C55 0.0624(19) 0.0354(15) 0.0411(17) -0.0076(13) 0.0022(15) -0.0063(14)
C56 0.0631(17) 0.0413(15) 0.0359(14) -0.0039(12) 0.0230(13) 0.0223(13)
C57 0.0180(10) 0.0206(10) 0.0179(10) -0.0063(8) 0.0038(8) -0.0038(8)
C58 0.0193(11) 0.0201(10) 0.0289(11) -0.0011(9) 0.0087(9) 0.0009(8)
C59 0.0238(11) 0.0236(11) 0.0295(11) -0.0017(9) 0.0151(9) -0.0028(9)
C60 0.0286(12) 0.0189(10) 0.0261(11) -0.0012(9) 0.0125(9) -0.0048(9)
C61 0.0202(10) 0.0165(10) 0.0203(10) -0.0035(8) 0.0063(9) -0.0034(8)
C62 0.0184(10) 0.0198(10) 0.0222(10) -0.0058(8) 0.0089(9) -0.0047(8)
C63 0.0341(13) 0.0306(13) 0.0545(15) 0.0036(12) 0.0281(12) -0.0009(11)
C64 0.0262(12) 0.0249(11) 0.0283(12) 0.0016(10) 0.0093(10) -0.0025(9)
C65 0.0221(10) 0.0172(10) 0.0188(10) -0.0008(8) 0.0084(9) 0.0033(8)
C66 0.0253(11) 0.0216(10) 0.0190(10) 0.0013(8) 0.0083(9) 0.0065(9)
C67 0.0255(11) 0.0190(10) 0.0296(12) 0.0062(9) 0.0175(10) 0.0052(9)
C68 0.0178(10) 0.0195(10) 0.0369(12) 0.0004(9) 0.0114(10) 0.0013(8)
C69 0.0199(11) 0.0196(10) 0.0228(11) 0.0013(8) 0.0049(9) 0.0010(8)
C70 0.0244(11) 0.0190(10) 0.0226(11) 0.0027(8) 0.0121(9) 0.0025(8)
C71 0.0297(12) 0.0293(12) 0.0398(13) 0.0073(11) 0.0184(11) 0.0090(10)
C72 0.0240(12) 0.0331(13) 0.0345(13) -0.0015(10) 0.0068(10) -0.0064(10)

loop_
_atom_type_symbol
_atom_type_description
_atom_type_scat_dispersion_real
_atom_type_scat_dispersion_imag
_atom_type_scat_source
C C 0.0033 0.0016 'International Tables Vol C Tables 4.2.6.8 and 6.1.1.4'
H H 0.0000 0.0000 'International Tables Vol C Tables 4.2.6.8 and 6.1.1.4'
B B 0.0013 0.0007 'International Tables Vol C Tables 4.2.6.8 and 6.1.1.4'
F F 0.0171 0.0103 'International Tables Vol C Tables 4.2.6.8 and 6.1.1.4'
P P 0.1023 0.0942 'International Tables Vol C Tables 4.2.6.8 and 6.1.1.4'
Ni Ni 0.3393 1.1124 'International Tables Vol C Tables 4.2.6.8 and 6.1.1.4'

loop_
_geom_angle_atom_site_label_1
_geom_angle_atom_site_label_2
_geom_angle_atom_site_label_3
_geom_angle
_geom_angle_publ_flag
C12B Ni1 C7B 40.7(4) ?
C12B Ni1 C10 61.8(4) ?
C7B Ni1 C10 71.6(2) ?
C12B Ni1 C11 26.7(3) ?
C7B Ni1 C11 59.5(3) ?
C10 Ni1 C11 40.39(16) ?
C12B Ni1 C11B 38.0(4) ?
C7B Ni1 C11B 70.3(4) ?
C10 Ni1 C11B 35.7(4) ?
C11 Ni1 C11B 11.6(4) ?
C12B Ni1 C12 11.9(4) ?
C7B Ni1 C12 32.0(2) ?
C10 Ni1 C12 70.09(14) ?
C11 Ni1 C12 38.27(16) ?
C11B Ni1 C12 49.8(3) ?
C12B Ni1 P1 103.6(4) ?
C7B Ni1 P1 83.3(2) ?
C10 Ni1 P1 153.77(9) ?
C11 Ni1 P1 130.05(15) ?
C11B Ni1 P1 140.4(3) ?
C12 Ni1 P1 92.73(12) ?
C12B Ni1 P2 129.8(3) ?
C7B Ni1 P2 156.5(2) ?
C10 Ni1 P2 85.17(8) ?
C11 Ni1 P2 104.85(15) ?
C11B Ni1 P2 93.3(3) ?
C12 Ni1 P2 141.59(12) ?
P1 Ni1 P2 118.99(2) yes
C12B Ni1 C9 75.7(4) ?
C7B Ni1 C9 57.1(2) ?
C10 Ni1 C9 38.45(12) ?
C11 Ni1 C9 68.25(17) ?
C11B Ni1 C9 69.4(4) ?
C12 Ni1 C9 76.79(15) ?
P1 Ni1 C9 119.90(11) ?
P2 Ni1 C9 101.95(11) ?
C12B Ni1 C8B 68.0(5) ?
C7B Ni1 C8B 38.6(3) ?
C10 Ni1 C8B 53.9(3) ?
C11 Ni1 C8B 70.8(3) ?
C11B Ni1 C8B 76.2(5) ?
C12 Ni1 C8B 65.0(3) ?
P1 Ni1 C8B 101.3(3) ?
P2 Ni1 C8B 122.6(3) ?
C9 Ni1 C8B 21.4(2) ?
C1B P1 C22 101.2(9) ?
C1B P1 C19 103.9(9) ?
C22 P1 C19 107.28(9) ?
C1B P1 C1 2.8(12) ?
C22 P1 C1 103.6(3) ?
C19 P1 C1 104.3(3) ?
C1B P1 Ni1 110.3(9) ?
C22 P1 Ni1 117.51(6) ?
C19 P1 Ni1 115.01(6) ?
C1 P1 Ni1 107.8(3) ?
C18 P2 C25 103.5(2) ?
C18 P2 C28 108.4(2) ?
C25 P2 C28 104.67(8) ?
C18 P2 C18B 8.3(6) ?
C25 P2 C18B 100.7(6) ?
C28 P2 C18B 101.9(5) ?
C18 P2 Ni1 102.0(2) ?
C25 P2 Ni1 122.10(6) ?
C28 P2 Ni1 114.94(6) ?
C18B P2 Ni1 109.9(5) ?
C6 C1 C2 119.6(7) ?
C6 C1 P1 123.6(7) ?
C2 C1 P1 116.8(6) ?
C3 C2 C1 120.7(7) ?
C2 C3 C4 118.8(5) ?
C5 C4 C3 121.4(3) ?
C4 C5 C6 118.6(3) ?
C1 C6 C5 120.7(5) ?
C1 C6 C7 123.3(5) ?
C5 C6 C7 116.1(4) ?
C8 C7 C12 109.4(3) ?
C8 C7 C6 113.5(3) ?
C12 C7 C6 112.9(3) ?
C9 C8 C7 123.8(3) ?
C8 C9 C10 121.1(3) ?
C8 C9 Ni1 84.4(3) ?
C10 C9 Ni1 60.59(18) ?
C11 C10 C9 118.3(3) ?
C11 C10 C13 124.7(4) ?
C9 C10 C13 117.0(3) ?
C11 C10 Ni1 71.4(2) ?
C9 C10 Ni1 80.96(19) ?
C13 C10 Ni1 118.9(3) ?
C12 C11 C10 118.3(4) ?
C12 C11 Ni1 74.4(3) ?
C10 C11 Ni1 68.2(2) ?
C11 C12 C7 122.9(4) ?
C11 C12 Ni1 67.4(2) ?
C7 C12 Ni1 95.1(3) ?
C14 C13 C18 121.1(5) ?
C14 C13 C10 121.8(4) ?
C18 C13 C10 116.7(5) ?
C13 C14 C15 120.1(3) ?
C16 C15 C14 120.4(3) ?
C15 C16 C17 118.2(4) ?
C16 C17 C18 122.3(5) ?
C13 C18 C17 117.9(6) ?
C13 C18 P2 116.9(4) ?
C17 C18 P2 125.2(5) ?
C2B C1B C6B 112.6(17) ?
C2B C1B P1 135.6(19) ?
C6B C1B P1 111.0(15) ?
C1B C2B C3B 127.3(18) ?
C4B C3B C2B 114.9(12) ?
C3B C4B C5B 124.8(12) ?
C6B C5B C4B 120.4(11) ?
C5B C6B C7B 127.7(10) ?
C5B C6B C1B 119.8(11) ?
C7B C6B C1B 112.5(11) ?
C12B C7B C6B 124.5(9) ?
C12B C7B C8B 116.7(8) ?
C6B C7B C8B 118.6(8) ?
C12B C7B Ni1 68.8(6) ?
C6B C7B Ni1 122.4(6) ?
C8B C7B Ni1 82.8(6) ?
C9B C8B C7B 119.5(10) ?
C9B C8B Ni1 83.5(8) ?
C7B C8B Ni1 58.6(5) ?
C8B C9B C10B 126.2(11) ?
C9B C10B C11B 110.6(9) ?
C9B C10B C13B 114.7(9) ?
C11B C10B C13B 118.3(10) ?
C12B C11B C10B 123.2(14) ?
C12B C11B Ni1 65.9(9) ?
C10B C11B Ni1 93.2(8) ?
C11B C12B C7B 120.7(14) ?
C11B C12B Ni1 76.1(9) ?
C7B C12B Ni1 70.5(7) ?
C14B C13B C18B 114.5(12) ?
C14B C13B C10B 120.7(13) ?
C18B C13B C10B 124.3(12) ?
C15B C14B C13B 121.0(11) ?
C14B C15B C16B 122.4(11) ?
C15B C16B C17B 120.6(10) ?
C16B C17B C18B 120.5(12) ?
C17B C18B C13B 121.0(15) ?
C17B C18B P2 122.4(12) ?
C13B C18B P2 116.2(10) ?
C20 C19 C21 110.50(16) ?
C20 C19 P1 109.97(13) ?
C21 C19 P1 116.31(14) ?
C24 C22 C23 110.94(16) ?
C24 C22 P1 109.57(13) ?
C23 C22 P1 111.58(13) ?
C26 C25 C27 111.27(14) ?
C26 C25 P2 112.37(12) ?
C27 C25 P2 108.76(12) ?
C30 C28 C29 110.50(14) ?
C30 C28 P2 111.35(12) ?
C29 C28 P2 114.98(12) ?
C65 B1 C57 112.25(14) ?
C65 B1 C41 105.24(14) ?
C57 B1 C41 110.46(15) ?
C65 B1 C49 112.10(15) ?
C57 B1 C49 104.24(14) ?
C41 B1 C49 112.72(14) ?
C42 C41 C46 115.02(16) ?
C42 C41 B1 126.17(15) ?
C46 C41 B1 118.78(15) ?
C41 C42 C43 122.35(16) ?
C44 C43 C42 120.97(16) ?
C44 C43 C47 120.14(17) ?
C42 C43 C47 118.77(16) ?
C43 C44 C45 118.14(17) ?
C46 C45 C44 120.54(17) ?
C46 C45 C48 119.31(16) ?
C44 C45 C48 120.12(17) ?
C45 C46 C41 122.96(16) ?
F3 C47 F1 106.32(15) ?
F3 C47 F2 105.70(15) ?
F1 C47 F2 105.21(15) ?
F3 C47 C43 113.38(16) ?
F1 C47 C43 113.53(16) ?
F2 C47 C43 112.02(15) ?
F6B C48 F5B 110.2(8) ?
F6B C48 F6 58.7(6) ?
F5B C48 F6 129.3(6) ?
F6B C48 F4 126.4(5) ?
F5B C48 F4 33.7(6) ?
F6 C48 F4 108.3(2) ?
F6B C48 F5 46.1(6) ?
F5B C48 F5 73.2(6) ?
F6 C48 F5 103.2(2) ?
F4 C48 F5 103.7(2) ?
F6B C48 F4B 103.9(6) ?
F5B C48 F4B 102.9(7) ?
F6 C48 F4B 47.4(4) ?
F4 C48 F4B 70.4(4) ?
F5 C48 F4B 139.6(4) ?
F6B C48 C45 118.1(5) ?
F5B C48 C45 113.9(6) ?
F6 C48 C45 113.90(18) ?
F4 C48 C45 114.44(17) ?
F5 C48 C45 112.24(17) ?
F4B C48 C45 106.0(4) ?
C54 C49 C50 114.96(17) ?
C54 C49 B1 124.92(16) ?
C50 C49 B1 119.99(17) ?
C51 C50 C49 122.18(19) ?
C52 C51 C50 121.10(19) ?
C52 C51 C55 120.2(2) ?
C50 C51 C55 118.7(2) ?
C53 C52 C51 118.30(19) ?
C52 C53 C54 120.0(2) ?
C52 C53 C56 121.24(19) ?
C54 C53 C56 118.72(19) ?
C49 C54 C53 123.41(18) ?
F7B C55 F8B 108.3(9) ?
F7B C55 F8 127.0(7) ?
F8B C55 F8 44.2(6) ?
F7B C55 F7 47.3(9) ?
F8B C55 F7 127.7(6) ?
F8 C55 F7 107.2(3) ?
F7B C55 F9 57.9(9) ?
F8B C55 F9 63.5(6) ?
F8 C55 F9 105.9(3) ?
F7 C55 F9 103.9(2) ?
F7B C55 C51 119.3(7) ?
F8B C55 C51 118.9(6) ?
F8 C55 C51 113.4(2) ?
F7 C55 C51 112.8(2) ?
F9 C55 C51 112.8(2) ?
F7B C55 F9B 100.0(9) ?
F8B C55 F9B 87.1(7) ?
F8 C55 F9B 48.2(4) ?
F7 C55 F9B 61.4(4) ?
F9 C55 F9B 129.4(4) ?
C51 C55 F9B 117.5(4) ?
F11 C56 F12 106.71(17) ?
F11 C56 F10 106.34(19) ?
F12 C56 F10 104.7(2) ?
F11 C56 C53 113.5(2) ?
F12 C56 C53 111.82(18) ?
F10 C56 C53 113.12(18) ?
C58 C57 C62 115.11(16) ?
C58 C57 B1 124.57(15) ?
C62 C57 B1 120.13(16) ?
C59 C58 C57 122.47(16) ?
C60 C59 C58 120.63(17) ?
C60 C59 C63 118.66(17) ?
C58 C59 C63 120.64(17) ?
C61 C60 C59 118.31(17) ?
C60 C61 C62 120.78(16) ?
C60 C61 C64 120.81(16) ?
C62 C61 C64 118.41(16) ?
C61 C62 C57 122.69(17) ?
F15 C63 F14 105.92(17) ?
F15 C63 F13 105.45(16) ?
F14 C63 F13 106.37(16) ?
F15 C63 C59 113.55(17) ?
F14 C63 C59 113.15(16) ?
F13 C63 C59 111.79(17) ?
F18 C64 F16 106.79(15) ?
F18 C64 F17 106.71(14) ?
F16 C64 F17 105.65(15) ?
F18 C64 C61 113.13(16) ?
F16 C64 C61 111.98(15) ?
F17 C64 C61 112.11(14) ?
C70 C65 C66 115.22(16) ?
C70 C65 B1 123.71(16) ?
C66 C65 B1 120.98(15) ?
C67 C66 C65 122.53(16) ?
C68 C67 C66 120.66(17) ?
C68 C67 C71 120.79(17) ?
C66 C67 C71 118.49(17) ?
C69 C68 C67 118.38(17) ?
C68 C69 C70 120.82(17) ?
C68 C69 C72 120.20(17) ?
C70 C69 C72 118.92(17) ?
C69 C70 C65 122.32(17) ?
F19 C71 F21 107.13(15) ?
F19 C71 F20 105.68(16) ?
F21 C71 F20 105.83(15) ?
F19 C71 C67 113.05(16) ?
F21 C71 C67 113.33(17) ?
F20 C71 C67 111.27(16) ?
F24 C72 F23 107.14(16) ?
F24 C72 F22 104.77(17) ?
F23 C72 F22 104.86(16) ?
F24 C72 C69 112.53(16) ?
F23 C72 C69 113.43(17) ?
F22 C72 C69 113.39(16) ?

loop_
_geom_bond_atom_site_label_1
_geom_bond_atom_site_label_2
_geom_bond_distance
_geom_bond_publ_flag
Ni1 C12B 2.003(14) yes
Ni1 C7B 2.025(9) yes
Ni1 C10 2.028(4) yes
Ni1 C11 2.070(4) yes
Ni1 C11B 2.130(14) yes
Ni1 C12 2.160(4) yes
Ni1 P1 2.1972(5) yes
Ni1 P2 2.2183(5) yes
Ni1 C9 2.300(4) yes
Ni1 C8B 2.355(12) yes
P1 C1B 1.67(2) ?
P1 C22 1.8373(18) ?
P1 C19 1.8450(18) ?
P1 C1 1.893(8) ?
P2 C18 1.812(8) ?
P2 C25 1.8420(16) ?
P2 C28 1.8469(17) ?
P2 C18B 1.915(18) ?
C1 C6 1.309(11) ?
C1 C2 1.448(13) ?
C2 C3 1.344(8) ?
C3 C4 1.385(5) ?
C4 C5 1.380(5) ?
C5 C6 1.422(6) ?
C6 C7 1.532(5) ?
C7 C8 1.474(5) ?
C7 C12 1.497(5) ?
C8 C9 1.361(5) ?
C9 C10 1.448(5) ?
C10 C11 1.415(6) ?
C10 C13 1.498(6) ?
C11 C12 1.389(6) ?
C13 C14 1.392(6) ?
C13 C18 1.366(9) ?
C14 C15 1.394(4) ?
C15 C16 1.377(5) ?
C16 C17 1.394(7) ?
C17 C18 1.407(9) ?
C1B C2B 1.28(3) ?
C1B C6B 1.63(3) ?
C2B C3B 1.52(2) ?
C3B C4B 1.353(13) ?
C4B C5B 1.391(11) ?
C5B C6B 1.343(15) ?
C6B C7B 1.472(11) ?
C7B C12B 1.402(14) ?
C7B C8B 1.482(14) ?
C8B C9B 1.314(12) ?
C9B C10B 1.452(12) ?
C10B C11B 1.469(17) ?
C10B C13B 1.479(14) ?
C11B C12B 1.352(14) ?
C13B C14B 1.418(16) ?
C13B C18B 1.48(2) ?
C14B C15B 1.339(11) ?
C15B C16B 1.361(11) ?
C16B C17B 1.353(18) ?
C17B C18B 1.35(2) ?
C19 C20 1.532(2) ?
C19 C21 1.536(2) ?
C22 C24 1.527(2) ?
C22 C23 1.537(2) ?
C25 C26 1.523(2) ?
C25 C27 1.526(2) ?
C28 C30 1.525(2) ?
C28 C29 1.530(2) ?
B1 C65 1.632(2) ?
B1 C57 1.639(3) ?
B1 C41 1.642(2) ?
B1 C49 1.645(3) ?
F1 C47 1.343(2) ?
F2 C47 1.3535(19) ?
F3 C47 1.3385(19) ?
F4 C48 1.325(2) ?
F5 C48 1.360(3) ?
F6 C48 1.317(2) ?
F4B C48 1.399(9) ?
F5B C48 1.226(14) ?
F6B C48 1.175(9) ?
F7 C55 1.313(3) ?
F8 C55 1.298(3) ?
F9 C55 1.328(3) ?
F7B C55 1.186(14) ?
F8B C55 1.248(12) ?
F9B C55 1.541(10) ?
F10 C56 1.347(2) ?
F11 C56 1.329(2) ?
F12 C56 1.339(2) ?
F13 C63 1.344(2) ?
F14 C63 1.339(2) ?
F15 C63 1.331(2) ?
F16 C64 1.345(2) ?
F17 C64 1.3492(19) ?
F18 C64 1.3378(19) ?
F19 C71 1.3345(19) ?
F20 C71 1.353(2) ?
F21 C71 1.339(2) ?
F22 C72 1.339(2) ?
F23 C72 1.3284(19) ?
F24 C72 1.325(2) ?
C41 C42 1.396(2) ?
C41 C46 1.405(2) ?
C42 C43 1.396(2) ?
C43 C44 1.377(2) ?
C43 C47 1.486(2) ?
C44 C45 1.387(2) ?
C45 C46 1.382(2) ?
C45 C48 1.488(2) ?
C49 C54 1.393(2) ?
C49 C50 1.403(2) ?
C50 C51 1.387(2) ?
C51 C52 1.386(3) ?
C51 C55 1.486(3) ?
C52 C53 1.377(3) ?
C53 C54 1.394(2) ?
C53 C56 1.497(3) ?
C57 C58 1.400(2) ?
C57 C62 1.404(2) ?
C58 C59 1.388(2) ?
C59 C60 1.387(2) ?
C59 C63 1.494(2) ?
C60 C61 1.377(2) ?
C61 C62 1.383(2) ?
C61 C64 1.500(2) ?
C65 C70 1.399(2) ?
C65 C66 1.404(2) ?
C66 C67 1.384(2) ?
C67 C68 1.382(2) ?
C67 C71 1.498(2) ?
C68 C69 1.378(2) ?
C69 C70 1.390(2) ?
C69 C72 1.490(2) ?
